data_8103934
loop_
_publ_author_name
'Stepen'-Damm, Yu.'
'Hrabanski, R.'
'Lukaszewicz, K.'

_publ_section_title
;
 Crystal structure of low temperature form of hexaaqua magnesium
 hexafluorogermanate, (Mg (H2 O)6) Ge F6
;
_journal_name_full 'Zeitschrift fuer Kristallographie (149,1979-)'
_journal_page_first 936
_journal_page_last 936
_journal_volume 211
_journal_year 1996
_chemical_formula_sum 'F6 Ge H12 Mg O6'
_chemical_name_systematic '(Mg (H2 O)6) (Ge F6)'
_space_group_IT_number 14
_symmetry_space_group_name_Hall '-P 2ybc'
_symmetry_space_group_name_H-M 'P 1 21/c 1'
_cell_angle_alpha 90
_cell_angle_beta 99.9
_cell_angle_gamma 90
_cell_formula_units_Z 2
_cell_length_a 6.56
_cell_length_b 9.59
_cell_length_c 8.53
_cell_volume 528.635
_citation_journal_id_ASTM ZEKRDZ
_cod_data_source_file Stepen-Damm_ZEKRDZ_1996_1695.cif
_cod_data_source_block H12F6Ge1Mg1O6
_cod_original_cell_volume 528.6349
_cod_original_formula_sum 'H12 F6 Ge1 Mg1 O6'
_cod_database_code 8103934

loop_
_symmetry_equiv_pos_as_xyz
x,y,z
-x,y+1/2,-z+1/2
-x,-y,-z
x,-y-1/2,z-1/2

loop_
_atom_site_label
_atom_site_type_symbol
_atom_site_fract_x
_atom_site_fract_y
_atom_site_fract_z
_atom_site_occupancy
_atom_site_U_iso_or_equiv
F2 F-1 0.2627 0.0949 0.4673 1 0.0
H6 H+1 -0.179 0.01 0.26 1 0.0
Mg1 Mg+2 0 0 0 1 0.0
H4 H+1 0.24 -0.17 0.198 1 0.0
F3 F-1 0.3686 -0.1502 0.409 1 0.0
H2 H+1 0.38 0.12 0.129 1 0.0
Ge1 Ge+4 0.5 0 0.5 1 0.0
O1 O-2 0.2592 0.1249 0.0464 1 0.0
H1 H+1 0.17 0.183 0.09 1 0.0
F1 F-1 -0.4485 0.0556 0.3119 1 0.0
H5 H+1 0.04 0.07 0.31 1 0.0
O3 O-2 -0.0626 0.039 0.223 1 0.0
H3 H+1 0.27 -0.217 0.036 1 0.0
O2 O-2 0.179 -0.1666 0.0901 1 0.0
